data_7058940
loop_
_publ_author_name
'Stierstorfer, Joerg'
'Wurzenberger, Maximilian Hans Horst'
'Lommel, Marcus'
'Gruhne, Michael S.'
'Szimhardt, Norbert'
'Bissinger, Benjamin'

_publ_section_title
;
 Synthesis and Comparison of Copper(II) Complexes with various
 N-Aminotetrazole Ligands Involving Trinitrophenol Anions
;
_journal_name_full 'New Journal of Chemistry'
_journal_paper_doi 10.1039/C9NJ03937F
_journal_year 2019
_chemical_formula_moiety 'C14 H10 Cu N16 O14'
_chemical_formula_sum 'C14 H10 Cu N16 O14'
_chemical_formula_weight 689.92
_chemical_name_common ' di(1-aminotetrazolyl) dipicrato copper(II)'
_chemical_name_systematic
;
 di(1-aminotetrazolyl) dipicrato copper(II)
;
_space_group_IT_number 14
_space_group_name_Hall '-P 2ybc'
_space_group_name_H-M_alt 'P 1 21/c 1'
_symmetry_cell_setting monoclinic
_symmetry_Int_Tables_number 14
_symmetry_space_group_name_Hall '-P 2ybc'
_symmetry_space_group_name_H-M 'P 1 21/c 1'
_atom_sites_solution_hydrogens mixed
_audit_creation_date 2018-03-26
_audit_creation_method SHELXL-2013
_audit_update_record
;
2019-08-26 deposited with the CCDC.    2019-10-28 downloaded from the CCDC.
;
_cell_angle_alpha 90
_cell_angle_beta 95.995(8)
_cell_angle_gamma 90
_cell_formula_units_Z 2
_cell_length_a 7.8960(6)
_cell_length_b 21.2750(15)
_cell_length_c 7.0280(7)
_cell_measurement_reflns_used 1086
_cell_measurement_temperature 143(2)
_cell_measurement_theta_max 22.2400
_cell_measurement_theta_min 4.5000
_cell_volume 1174.16(17)
_computing_cell_refinement 'CrysAlisPro 1.171.38.46 (Rigaku OD, 2015)'
_computing_data_collection 'CrysAlisPro 1.171.38.46 (Rigaku OD, 2015)'
_computing_data_reduction 'CrysAlisPro 1.171.38.46 (Rigaku OD, 2015)'
_computing_molecular_graphics 'Diamond 2.1c, Crystal Impact GbR'
_computing_publication_material 'enCIFer 1.5.1 (CCDC 2014)'
_computing_structure_refinement 'SHELXL-2018/3 (Sheldrick, 2018)'
_computing_structure_solution SIR-92
_diffrn_ambient_temperature 143(2)
_diffrn_detector 'CCD plate'
_diffrn_detector_area_resol_mean 15.9809
_diffrn_detector_type Sapphire3
_diffrn_measured_fraction_theta_full 0.996
_diffrn_measured_fraction_theta_max 0.996
_diffrn_measurement_details
;
List of Runs (angles in degrees, time in seconds):

  # Type    Start    End  Width  t~exp~   \w     \q     \k     \f   Frames
#--------------------------------------------------------------------------
  1  \w    -19.00  24.00   1.00   30.00    --  -20.29 -99.00   0.00   43
  2  \w    -86.00  12.00   1.00   30.00    --  -20.29  19.00  60.00   98
  3  \w    -14.00  25.00   1.00   30.00    --  -20.29 -99.00 -90.00   39
  4  \w    -97.00 -50.00   1.00   30.00    --  -20.29 179.00  30.00   47
  5  \w    -53.00  40.00   1.00   30.00    --  -20.29  19.00 120.00   93
  6  \w     -8.00  71.00   1.00   30.00    --   21.39  77.00-120.00   79
;
_diffrn_measurement_device 'four-circle diffractometer'
_diffrn_measurement_device_type 'Xcalibur, Sapphire3'
_diffrn_measurement_method '\w scans'
_diffrn_orient_matrix_UB_11 0.0459235000
_diffrn_orient_matrix_UB_12 0.0259538000
_diffrn_orient_matrix_UB_13 0.0425234000
_diffrn_orient_matrix_UB_21 -0.0325459000
_diffrn_orient_matrix_UB_22 0.0193573000
_diffrn_orient_matrix_UB_23 -0.0775147000
_diffrn_orient_matrix_UB_31 -0.0706125000
_diffrn_orient_matrix_UB_32 0.0079596000
_diffrn_orient_matrix_UB_33 0.0498448000
_diffrn_radiation_monochromator graphite
_diffrn_radiation_probe x-ray
_diffrn_radiation_type MoK\a
_diffrn_radiation_wavelength 0.71069
_diffrn_reflns_av_R_equivalents 0.0738
_diffrn_reflns_av_sigmaI/netI 0.1302
_diffrn_reflns_av_unetI/netI 0.0925
_diffrn_reflns_Laue_measured_fraction_full 0.996
_diffrn_reflns_Laue_measured_fraction_max 0.996
_diffrn_reflns_limit_h_max 9
_diffrn_reflns_limit_h_min -9
_diffrn_reflns_limit_k_max 26
_diffrn_reflns_limit_k_min -24
_diffrn_reflns_limit_l_max 8
_diffrn_reflns_limit_l_min -8
_diffrn_reflns_number 7938
_diffrn_reflns_point_group_measured_fraction_full 0.996
_diffrn_reflns_point_group_measured_fraction_max 0.996
_diffrn_reflns_theta_full 25.240
_diffrn_reflns_theta_max 25.999
_diffrn_reflns_theta_min 4.093
_diffrn_source 'fine-focus sealed X-ray tube'
_exptl_absorpt_coefficient_mu 1.042
_exptl_absorpt_correction_T_max 1.00000
_exptl_absorpt_correction_T_min 0.85843
_exptl_absorpt_correction_type multi-scan
_exptl_absorpt_process_details
;
CrysAlisPro 1.171.38.46 (Rigaku Oxford Diffraction, 2015)
Empirical absorption correction using spherical harmonics,
 implemented in SCALE3 ABSPACK scaling algorithm.
;
_exptl_crystal_colour green
_exptl_crystal_density_diffrn 1.951
_exptl_crystal_description platelet
_exptl_crystal_F_000 694
_exptl_crystal_size_max 0.250
_exptl_crystal_size_mid 0.100
_exptl_crystal_size_min 0.050
_refine_diff_density_max 0.612
_refine_diff_density_min -0.465
_refine_diff_density_rms 0.098
_refine_ls_extinction_method none
_refine_ls_goodness_of_fit_ref 1.031
_refine_ls_hydrogen_treatment mixed
_refine_ls_matrix_type full
_refine_ls_number_parameters 213
_refine_ls_number_reflns 2306
_refine_ls_number_restraints 0
_refine_ls_restrained_S_all 1.031
_refine_ls_R_factor_all 0.0943
_refine_ls_R_factor_gt 0.0498
_refine_ls_shift/su_max 0.000
_refine_ls_shift/su_mean 0.000
_refine_ls_structure_factor_coef Fsqd
_refine_ls_weighting_details 'w=1/[\s^2^(Fo^2^)+(0.0293P)^2^+0.0867P] where P=(Fo^2^+2Fc^2^)/3'
_refine_ls_weighting_scheme calc
_refine_ls_wR_factor_gt 0.0869
_refine_ls_wR_factor_ref 0.1052
_reflns_Friedel_coverage 0.000
_reflns_number_gt 1495
_reflns_number_total 2306
_reflns_threshold_expression 'I > 2\s(I)'
_cod_data_source_file c9nj03937f2.cif
_cod_data_source_block nx111
_cod_database_code 7058940
_shelx_space_group_comment
;
The symmetry employed for this shelxl refinement is uniquely defined
by the following loop, which should always be used as a source of
symmetry information in preference to the above space-group names.
They are only intended as comments.
;
_shelx_estimated_absorpt_t_min 0.781
_shelx_estimated_absorpt_t_max 0.950
_shelxl_version_number 2013-4

loop_
_space_group_symop_operation_xyz
'x, y, z'
'-x, y+1/2, -z+1/2'
'-x, -y, -z'
'x, -y-1/2, z-1/2'

loop_
_atom_site_label
_atom_site_type_symbol
_atom_site_fract_x
_atom_site_fract_y
_atom_site_fract_z
_atom_site_U_iso_or_equiv
_atom_site_adp_type
_atom_site_occupancy
_atom_site_site_symmetry_order
_atom_site_calc_flag
_atom_site_refinement_flags_posn
_atom_site_refinement_flags_adp
_atom_site_refinement_flags_occupancy
Cu1 Cu 1.0000 0.0000 1.0000 0.0215(2) Uani 1 2 d S . P
O1 O 0.9897(3) 0.08486(12) 0.9072(4) 0.0240(7) Uani 1 1 d . . .
O2 O 1.2628(4) 0.16006(13) 0.9615(4) 0.0338(8) Uani 1 1 d . . .
O3 O 1.1982(4) 0.24224(14) 0.7871(4) 0.0381(8) Uani 1 1 d . . .
O4 O 0.7269(4) 0.35582(12) 1.0298(5) 0.0363(8) Uani 1 1 d . . .
O5 O 0.5017(4) 0.30325(12) 1.0818(5) 0.0375(8) Uani 1 1 d . . .
O6 O 0.5365(4) 0.08491(13) 1.1681(5) 0.0417(9) Uani 1 1 d . . .
O7 O 0.7205(4) 0.02720(12) 1.0468(4) 0.0315(8) Uani 1 1 d . . .
N1 N 0.7472(4) -0.05992(14) 0.4901(5) 0.0213(8) Uani 1 1 d . . .
N2 N 0.8807(5) -0.09968(16) 0.5094(5) 0.0335(10) Uani 1 1 d . . .
N3 N 0.9751(5) -0.08196(16) 0.6604(6) 0.0333(10) Uani 1 1 d . . .
N4 N 0.9025(4) -0.03103(14) 0.7414(5) 0.0245(8) Uani 1 1 d . . .
N5 N 0.6122(5) -0.06493(19) 0.3447(6) 0.0262(9) Uani 1 1 d . . .
N6 N 0.6624(4) 0.07970(15) 1.0826(5) 0.0239(8) Uani 1 1 d . . .
N7 N 0.6492(4) 0.30619(15) 1.0413(5) 0.0237(8) Uani 1 1 d . . .
N8 N 1.1617(4) 0.19910(15) 0.8889(5) 0.0236(8) Uani 1 1 d . . .
C1 C 0.7600(5) -0.01880(18) 0.6319(6) 0.0236(10) Uani 1 1 d . . .
H1 H 0.6811 0.0137 0.6515 0.028 Uiso 1 1 calc R U .
C2 C 0.9114(5) 0.13368(17) 0.9536(5) 0.0185(9) Uani 1 1 d . . .
C3 C 0.9835(5) 0.19484(17) 0.9329(5) 0.0190(9) Uani 1 1 d . . .
C4 C 0.9009(5) 0.24982(18) 0.9571(5) 0.0212(9) Uani 1 1 d . . .
H4 H 0.9544 0.2889 0.9369 0.025 Uiso 1 1 calc R U .
C5 C 0.7380(5) 0.24801(17) 1.0115(5) 0.0190(9) Uani 1 1 d . . .
C6 C 0.6613(5) 0.19187(17) 1.0488(5) 0.0192(9) Uani 1 1 d . . .
H6 H 0.5512 0.1914 1.0917 0.023 Uiso 1 1 calc R U .
C7 C 0.7460(5) 0.13644(17) 1.0233(6) 0.0197(9) Uani 1 1 d . . .
H5B H 0.643(5) -0.0566(18) 0.240(6) 0.021(12) Uiso 1 1 d . . .
H5A H 0.586(6) -0.104(2) 0.338(7) 0.049(16) Uiso 1 1 d . . .

loop_
_atom_site_aniso_label
_atom_site_aniso_U_11
_atom_site_aniso_U_22
_atom_site_aniso_U_33
_atom_site_aniso_U_23
_atom_site_aniso_U_13
_atom_site_aniso_U_12
Cu1 0.0247(4) 0.0148(4) 0.0245(4) 0.0005(3) 0.0008(3) 0.0022(3)
O1 0.0263(16) 0.0176(15) 0.0285(17) 0.0014(13) 0.0054(14) 0.0055(12)
O2 0.0239(17) 0.0280(17) 0.048(2) 0.0000(16) -0.0016(16) 0.0050(14)
O3 0.0298(18) 0.044(2) 0.042(2) 0.0141(17) 0.0105(16) -0.0018(15)
O4 0.0339(18) 0.0145(16) 0.061(2) 0.0000(16) 0.0100(17) -0.0010(14)
O5 0.0254(18) 0.0255(17) 0.064(2) -0.0008(16) 0.0169(17) 0.0048(14)
O6 0.0303(19) 0.0271(17) 0.072(3) 0.0129(17) 0.0241(18) 0.0041(14)
O7 0.0367(18) 0.0136(14) 0.046(2) 0.0016(15) 0.0135(16) 0.0007(13)
N1 0.0235(19) 0.0152(18) 0.025(2) 0.0000(16) -0.0005(16) -0.0005(15)
N2 0.038(2) 0.027(2) 0.035(3) -0.0051(19) -0.001(2) 0.0126(18)
N3 0.036(2) 0.031(2) 0.032(2) -0.0064(19) -0.0002(19) 0.0118(18)
N4 0.027(2) 0.0192(18) 0.027(2) 0.0005(17) 0.0011(17) 0.0039(15)
N5 0.031(2) 0.021(2) 0.026(2) 0.0006(19) 0.0001(19) -0.0073(17)
N6 0.021(2) 0.021(2) 0.029(2) 0.0038(16) 0.0011(17) -0.0021(15)
N7 0.028(2) 0.0199(19) 0.022(2) 0.0014(17) -0.0017(16) 0.0036(16)
N8 0.021(2) 0.0222(19) 0.027(2) -0.0011(17) 0.0009(17) 0.0007(16)
C1 0.025(2) 0.015(2) 0.031(3) -0.0002(19) 0.007(2) 0.0010(17)
C2 0.022(2) 0.019(2) 0.013(2) 0.0024(18) -0.0021(18) 0.0006(18)
C3 0.018(2) 0.017(2) 0.021(2) 0.0014(18) 0.0006(18) -0.0028(17)
C4 0.028(2) 0.013(2) 0.021(2) 0.0000(18) -0.0028(19) -0.0051(17)
C5 0.021(2) 0.014(2) 0.022(2) -0.0022(18) 0.0003(19) 0.0042(17)
C6 0.019(2) 0.022(2) 0.016(2) -0.0005(19) 0.0005(18) 0.0010(17)
C7 0.023(2) 0.016(2) 0.021(2) 0.0067(18) 0.0017(19) -0.0024(17)

loop_
_atom_type_symbol
_atom_type_description
_atom_type_scat_dispersion_real
_atom_type_scat_dispersion_imag
_atom_type_scat_source
C C 0.0033 0.0016 'International Tables Vol C Tables 4.2.6.8 and 6.1.1.4'
Cu Cu 0.3201 1.2651 'International Tables Vol C Tables 4.2.6.8 and 6.1.1.4'
N N 0.0061 0.0033 'International Tables Vol C Tables 4.2.6.8 and 6.1.1.4'
O O 0.0106 0.0060 'International Tables Vol C Tables 4.2.6.8 and 6.1.1.4'
H H 0.0000 0.0000 'International Tables Vol C Tables 4.2.6.8 and 6.1.1.4'

loop_
_geom_angle_atom_site_label_1
_geom_angle_atom_site_label_2
_geom_angle_atom_site_label_3
_geom_angle
_geom_angle_site_symmetry_1
_geom_angle_site_symmetry_3
O1 Cu1 O1 180.00(15) . 3_757
O1 Cu1 N4 89.83(12) . 3_757
O1 Cu1 N4 90.17(12) 3_757 3_757
O1 Cu1 N4 90.17(12) . .
O1 Cu1 N4 89.83(12) 3_757 .
N4 Cu1 N4 180.0 3_757 .
O1 Cu1 O7 78.92(10) . .
O1 Cu1 O7 101.08(10) 3_757 .
N4 Cu1 O7 93.97(12) 3_757 .
N4 Cu1 O7 86.03(12) . .
O1 Cu1 O7 101.08(10) . 3_757
O1 Cu1 O7 78.92(10) 3_757 3_757
N4 Cu1 O7 86.03(12) 3_757 3_757
N4 Cu1 O7 93.97(12) . 3_757
O7 Cu1 O7 180.00(12) . 3_757
C2 O1 Cu1 133.4(2) . .
N6 O7 Cu1 128.7(2) . .
C1 N1 N2 110.0(4) . .
C1 N1 N5 126.3(3) . .
N2 N1 N5 123.6(3) . .
N3 N2 N1 106.2(3) . .
N2 N3 N4 109.9(3) . .
C1 N4 N3 106.3(4) . .
C1 N4 Cu1 133.2(3) . .
N3 N4 Cu1 119.7(3) . .
N1 N5 H5B 111(3) . .
N1 N5 H5A 106(3) . .
H5B N5 H5A 104(4) . .
O6 N6 O7 121.2(3) . .
O6 N6 C7 118.8(3) . .
O7 N6 C7 119.9(3) . .
O4 N7 O5 123.4(3) . .
O4 N7 C5 118.2(3) . .
O5 N7 C5 118.3(3) . .
O3 N8 O2 124.9(3) . .
O3 N8 C3 117.3(3) . .
O2 N8 C3 117.7(3) . .
N4 C1 N1 107.6(3) . .
N4 C1 H1 126.2 . .
N1 C1 H1 126.2 . .
O1 C2 C3 120.5(3) . .
O1 C2 C7 127.1(3) . .
C3 C2 C7 112.4(3) . .
C4 C3 C2 124.6(3) . .
C4 C3 N8 117.0(3) . .
C2 C3 N8 118.3(3) . .
C3 C4 C5 119.0(3) . .
C3 C4 H4 120.5 . .
C5 C4 H4 120.5 . .
C6 C5 C4 121.2(3) . .
C6 C5 N7 119.0(3) . .
C4 C5 N7 119.7(3) . .
C7 C6 C5 119.3(3) . .
C7 C6 H6 120.3 . .
C5 C6 H6 120.3 . .
C6 C7 C2 123.2(3) . .
C6 C7 N6 115.6(3) . .
C2 C7 N6 121.1(3) . .

loop_
_geom_bond_atom_site_label_1
_geom_bond_atom_site_label_2
_geom_bond_distance
_geom_bond_site_symmetry_2
Cu1 O1 1.919(3) .
Cu1 O1 1.919(2) 3_757
Cu1 N4 2.010(4) 3_757
Cu1 N4 2.010(4) .
Cu1 O7 2.338(3) .
Cu1 O7 2.338(3) 3_757
O1 C2 1.269(4) .
O2 N8 1.226(4) .
O3 N8 1.217(4) .
O4 N7 1.228(4) .
O5 N7 1.229(4) .
O6 N6 1.219(4) .
O7 N6 1.243(4) .
N1 C1 1.322(5) .
N1 N2 1.347(4) .
N1 N5 1.401(5) .
N2 N3 1.288(5) .
N3 N4 1.376(4) .
N4 C1 1.321(5) .
N5 H5B 0.82(4) .
N5 H5A 0.86(5) .
N6 C7 1.457(4) .
N7 C5 1.449(4) .
N8 C3 1.475(4) .
C1 H1 0.9500 .
C2 C3 1.434(5) .
C2 C7 1.444(5) .
C3 C4 1.359(5) .
C4 C5 1.380(5) .
C4 H4 0.9500 .
C5 C6 1.377(5) .
C6 C7 1.376(5) .
C6 H6 0.9500 .

loop_
_geom_hbond_atom_site_label_D
_geom_hbond_atom_site_label_H
_geom_hbond_atom_site_label_A
_geom_hbond_distance_DH
_geom_hbond_distance_HA
_geom_hbond_distance_DA
_geom_hbond_angle_DHA
_geom_hbond_site_symmetry_A
N5 H5B O7 0.82(4) 2.36(4) 3.055(5) 143(3) 1_554
N5 H5A O5 0.86(5) 2.18(5) 3.006(5) 160(4) 2_646

loop_
_geom_torsion_atom_site_label_1
_geom_torsion_atom_site_label_2
_geom_torsion_atom_site_label_3
_geom_torsion_atom_site_label_4
_geom_torsion
C1 N1 N2 N3 -1.0(4)
N5 N1 N2 N3 -178.0(4)
N1 N2 N3 N4 0.7(4)
N2 N3 N4 C1 -0.1(4)
N2 N3 N4 Cu1 171.0(3)
Cu1 O7 N6 O6 -153.6(3)
Cu1 O7 N6 C7 25.9(5)
N3 N4 C1 N1 -0.5(4)
Cu1 N4 C1 N1 -169.9(2)
N2 N1 C1 N4 1.0(4)
N5 N1 C1 N4 177.8(4)
Cu1 O1 C2 C3 149.0(3)
Cu1 O1 C2 C7 -33.3(6)
O1 C2 C3 C4 171.8(4)
C7 C2 C3 C4 -6.2(6)
O1 C2 C3 N8 -10.4(6)
C7 C2 C3 N8 171.6(3)
O3 N8 C3 C4 -36.2(5)
O2 N8 C3 C4 141.9(4)
O3 N8 C3 C2 145.9(4)
O2 N8 C3 C2 -36.0(5)
C2 C3 C4 C5 2.2(6)
N8 C3 C4 C5 -175.5(3)
C3 C4 C5 C6 2.6(6)
C3 C4 C5 N7 178.9(4)
O4 N7 C5 C6 171.4(4)
O5 N7 C5 C6 -6.7(6)
O4 N7 C5 C4 -5.0(6)
O5 N7 C5 C4 177.0(4)
C4 C5 C6 C7 -2.8(6)
N7 C5 C6 C7 -179.1(4)
C5 C6 C7 C2 -1.8(6)
C5 C6 C7 N6 174.6(4)
O1 C2 C7 C6 -172.0(4)
C3 C2 C7 C6 5.9(6)
O1 C2 C7 N6 11.8(6)
C3 C2 C7 N6 -170.4(4)
O6 N6 C7 C6 -7.9(6)
O7 N6 C7 C6 172.6(4)
O6 N6 C7 C2 168.6(4)
O7 N6 C7 C2 -10.9(6)
